data_7243303
loop_
_publ_author_name
'Han, Zhi-Peng'
'Xu, Meng-Meng'
'Zhang, Rui-Ying'
'Xu, Xiao-Ping'
'Ji, Shun-Jun'

_publ_section_title
;
 Rh(iii)-Catalyzed C(sp2)--H functionalization/cyclization cascade of
 N-carboxamide indole and iodonium reagents for access to
 indoloquinazolinone derivatives
;
_journal_issue 17
_journal_name_full 'Green Chemistry'
_journal_page_first 6337
_journal_page_last 6340
_journal_paper_doi 10.1039/D1GC01820E
_journal_volume 23
_journal_year 2021
_chemical_formula_moiety 'C18 H18 N2 O3'
_chemical_formula_sum 'C18 H18 N2 O3'
_chemical_formula_weight 310.34
_space_group_crystal_system triclinic
_space_group_IT_number 2
_space_group_name_Hall '-P 1'
_space_group_name_H-M_alt 'P -1'
_atom_sites_solution_hydrogens geom
_atom_sites_solution_primary dual
_audit_creation_date 2021-01-06
_audit_creation_method
;
Olex2 1.3
(compiled 2020.11.12 svn.r5f609507 for OlexSys, GUI svn.r6226)
;
_audit_update_record
;
2021-03-17 deposited with the CCDC.	2021-07-30 downloaded from the CCDC.
;
_cell_angle_alpha 110.924(12)
_cell_angle_beta 95.681(9)
_cell_angle_gamma 108.558(12)
_cell_formula_units_Z 2
_cell_length_a 8.4879(10)
_cell_length_b 9.8238(14)
_cell_length_c 10.6092(11)
_cell_measurement_reflns_used 1282
_cell_measurement_temperature 293(2)
_cell_measurement_theta_max 76.0660
_cell_measurement_theta_min 4.5930
_cell_volume 760.4(2)
_computing_cell_refinement
;
CrysAlisPro, Agilent Technologies,
Version 1.171.36.32 (release 02-08-2013 CrysAlis171 .NET)
(compiled Aug  2 2013,16:46:58)
;
_computing_data_collection
;
CrysAlisPro, Agilent Technologies,
Version 1.171.36.32 (release 02-08-2013 CrysAlis171 .NET)
(compiled Aug  2 2013,16:46:58)
;
_computing_data_reduction
;
CrysAlisPro, Agilent Technologies,
Version 1.171.36.32 (release 02-08-2013 CrysAlis171 .NET)
(compiled Aug  2 2013,16:46:58)
;
_computing_molecular_graphics 'Olex2 1.3 (Dolomanov et al., 2009)'
_computing_publication_material 'Olex2 1.3 (Dolomanov et al., 2009)'
_computing_structure_refinement 'SHELXL 2018/3 (Sheldrick, 2015)'
_computing_structure_solution 'SHELXT 2014/5 (Sheldrick, 2014)'
_diffrn_ambient_temperature 293(2)
_diffrn_detector_area_resol_mean 10.4471
_diffrn_measured_fraction_theta_full 1.000
_diffrn_measured_fraction_theta_max 0.985
_diffrn_measurement_details
;
#__ type_ start__ end____ width___ exp.time_
  1 omega  -10.00   27.00   1.0000    2.0000
omega____ theta____ kappa____ phi______ frames
    -      -39.9843   37.0000  150.0000 37

#__ type_ start__ end____ width___ exp.time_
  2 omega -127.00 -101.00   1.0000    2.0000
omega____ theta____ kappa____ phi______ frames
    -      -39.9843    0.0000  -90.0000 26

#__ type_ start__ end____ width___ exp.time_
  3 omega  -46.00  -15.00   1.0000    2.0000
omega____ theta____ kappa____ phi______ frames
    -      -39.9843   37.0000  150.0000 31

#__ type_ start__ end____ width___ exp.time_
  4 omega  -75.00   47.00   1.0000    2.0000
omega____ theta____ kappa____ phi______ frames
    -      -39.9843    0.0000  -90.0000 122

#__ type_ start__ end____ width___ exp.time_
  5 omega   35.00   72.00   1.0000    2.0000
omega____ theta____ kappa____ phi______ frames
    -       39.9843  -99.0000  120.0000 37

#__ type_ start__ end____ width___ exp.time_
  6 omega   22.00   77.00   1.0000    2.0000
omega____ theta____ kappa____ phi______ frames
    -       39.9843 -125.0000  -90.0000 55

#__ type_ start__ end____ width___ exp.time_
  7 omega   36.00   65.00   1.0000    2.0000
omega____ theta____ kappa____ phi______ frames
    -       39.9843 -131.0000   98.0000 29

#__ type_ start__ end____ width___ exp.time_
  8 omega   -2.00   71.00   1.0000    2.0000
omega____ theta____ kappa____ phi______ frames
    -       39.9843  -99.0000  -30.0000 73

#__ type_ start__ end____ width___ exp.time_
  9 omega  133.00  159.00   1.0000    3.0000
omega____ theta____ kappa____ phi______ frames
    -      114.0000  111.0000   90.0000 26

#__ type_ start__ end____ width___ exp.time_
 10 omega   37.00   71.00   1.0000    3.0000
omega____ theta____ kappa____ phi______ frames
    -      114.0000  -30.0000   30.0000 34

#__ type_ start__ end____ width___ exp.time_
 11 omega   36.00  111.00   1.0000    3.0000
omega____ theta____ kappa____ phi______ frames
    -      114.0000 -111.0000  -30.0000 75

#__ type_ start__ end____ width___ exp.time_
 12 omega  114.00  164.00   1.0000    3.0000
omega____ theta____ kappa____ phi______ frames
    -      114.0000   45.0000  -90.0000 50

#__ type_ start__ end____ width___ exp.time_
 13 omega  139.00  165.00   1.0000    3.0000
omega____ theta____ kappa____ phi______ frames
    -      114.0000   45.0000 -180.0000 26

#__ type_ start__ end____ width___ exp.time_
 14 omega   77.00  115.00   1.0000    3.0000
omega____ theta____ kappa____ phi______ frames
    -      114.0000 -111.0000   30.0000 38

#__ type_ start__ end____ width___ exp.time_
 15 omega   54.00   80.00   1.0000    3.0000
omega____ theta____ kappa____ phi______ frames
    -      114.0000  -82.0000  134.5010 26

#__ type_ start__ end____ width___ exp.time_
 16 omega   99.00  149.00   1.0000    3.0000
omega____ theta____ kappa____ phi______ frames
    -      114.0000  178.0000    0.0000 50

#__ type_ start__ end____ width___ exp.time_
 17 omega   69.00   95.00   1.0000    3.0000
omega____ theta____ kappa____ phi______ frames
    -      114.0000 -138.0000  -77.0000 26

#__ type_ start__ end____ width___ exp.time_
 18 omega   88.00  116.00   1.0000    3.0000
omega____ theta____ kappa____ phi______ frames
    -      114.0000 -111.0000  150.0000 28

#__ type_ start__ end____ width___ exp.time_
 19 omega   60.00   91.00   1.0000    3.0000
omega____ theta____ kappa____ phi______ frames
    -      114.0000  -30.0000   60.0000 31

#__ type_ start__ end____ width___ exp.time_
 20 omega   97.00  143.00   1.0000    3.0000
omega____ theta____ kappa____ phi______ frames
    -      114.0000  -61.0000  -60.0000 46

#__ type_ start__ end____ width___ exp.time_
 21 omega   37.00   82.00   1.0000    3.0000
omega____ theta____ kappa____ phi______ frames
    -      114.0000 -111.0000  150.0000 45

#__ type_ start__ end____ width___ exp.time_
 22 omega   36.00  101.00   1.0000    3.0000
omega____ theta____ kappa____ phi______ frames
    -      114.0000 -111.0000   60.0000 65

#__ type_ start__ end____ width___ exp.time_
 23 omega   51.00   84.00   1.0000    3.0000
omega____ theta____ kappa____ phi______ frames
    -      114.0000  -77.0000  150.0000 33

#__ type_ start__ end____ width___ exp.time_
 24 omega  124.00  177.00   1.0000    3.0000
omega____ theta____ kappa____ phi______ frames
    -      114.0000   45.0000  150.0000 53

#__ type_ start__ end____ width___ exp.time_
 25 omega   37.00   88.00   1.0000    3.0000
omega____ theta____ kappa____ phi______ frames
    -      114.0000  -30.0000  120.0000 51

#__ type_ start__ end____ width___ exp.time_
 26 omega   61.00   93.00   1.0000    3.0000
omega____ theta____ kappa____ phi______ frames
    -      114.0000  178.0000  120.0000 32

#__ type_ start__ end____ width___ exp.time_
 27 omega   55.00  144.00   1.0000    3.0000
omega____ theta____ kappa____ phi______ frames
    -      114.0000  -61.0000  150.0000 89

#__ type_ start__ end____ width___ exp.time_
 28 omega  114.00  147.00   1.0000    3.0000
omega____ theta____ kappa____ phi______ frames
    -      114.0000  178.0000 -150.0000 33

#__ type_ start__ end____ width___ exp.time_
 29 omega   40.00   66.00   1.0000    3.0000
omega____ theta____ kappa____ phi______ frames
    -      114.0000  -94.0000  -90.0000 26

#__ type_ start__ end____ width___ exp.time_
 30 omega   84.00  109.00   1.0000    3.0000
omega____ theta____ kappa____ phi______ frames
    -      114.0000  -94.0000  -90.0000 25

#__ type_ start__ end____ width___ exp.time_
 31 omega   98.00  145.00   1.0000    3.0000
omega____ theta____ kappa____ phi______ frames
    -      114.0000  178.0000   90.0000 47

#__ type_ start__ end____ width___ exp.time_
 32 omega   68.00   94.00   1.0000    3.0000
omega____ theta____ kappa____ phi______ frames
    -      114.0000  178.0000   90.0000 26

#__ type_ start__ end____ width___ exp.time_
 33 omega  128.00  169.00   1.0000    3.0000
omega____ theta____ kappa____ phi______ frames
    -      114.0000   45.0000  120.0000 41

#__ type_ start__ end____ width___ exp.time_
 34 omega   61.00   86.00   1.0000    3.0000
omega____ theta____ kappa____ phi______ frames
    -      114.0000  -30.0000  -90.0000 25

#__ type_ start__ end____ width___ exp.time_
 35 omega   93.00  177.00   1.0000    3.0000
omega____ theta____ kappa____ phi______ frames
    -      114.0000   45.0000 -120.0000 84

#__ type_ start__ end____ width___ exp.time_
 36 omega   72.00   97.00   1.0000    3.0000
omega____ theta____ kappa____ phi______ frames
    -      114.0000  -45.0000    0.0000 25

#__ type_ start__ end____ width___ exp.time_
 37 omega   37.00   63.00   1.0000    3.0000
omega____ theta____ kappa____ phi______ frames
    -      114.0000 -111.0000   90.0000 26

#__ type_ start__ end____ width___ exp.time_
 38 omega   73.00  112.00   1.0000    3.0000
omega____ theta____ kappa____ phi______ frames
    -      114.0000 -111.0000   90.0000 39

#__ type_ start__ end____ width___ exp.time_
 39 omega   84.00  112.00   1.0000    3.0000
omega____ theta____ kappa____ phi______ frames
    -      114.0000  -82.0000  134.5010 28

#__ type_ start__ end____ width___ exp.time_
 40 omega  140.00  166.00   1.0000    3.0000
omega____ theta____ kappa____ phi______ frames
    -      114.0000   45.0000   30.0000 26

#__ type_ start__ end____ width___ exp.time_
 41 omega   83.00  108.00   1.0000    3.0000
omega____ theta____ kappa____ phi______ frames
    -      114.0000  -82.0000   56.7392 25

#__ type_ start__ end____ width___ exp.time_
 42 omega   40.00   66.00   1.0000    3.0000
omega____ theta____ kappa____ phi______ frames
    -      114.0000  -82.0000   56.7392 26
;
_diffrn_measurement_device_type 'Xcalibur, Atlas, Gemini'
_diffrn_measurement_method '\w scans'
_diffrn_orient_matrix_UB_11 -0.0149891000
_diffrn_orient_matrix_UB_12 0.0652797000
_diffrn_orient_matrix_UB_13 -0.1109131000
_diffrn_orient_matrix_UB_21 0.0550940000
_diffrn_orient_matrix_UB_22 0.1669647000
_diffrn_orient_matrix_UB_23 0.1155009000
_diffrn_orient_matrix_UB_31 0.1887818000
_diffrn_orient_matrix_UB_32 0.0286135000
_diffrn_orient_matrix_UB_33 -0.0023338000
_diffrn_radiation_monochromator graphite
_diffrn_radiation_type 'Cu K\a'
_diffrn_radiation_wavelength 1.54184
_diffrn_reflns_av_R_equivalents 0.0592
_diffrn_reflns_av_unetI/netI 0.0601
_diffrn_reflns_Laue_measured_fraction_full 1.000
_diffrn_reflns_Laue_measured_fraction_max 0.985
_diffrn_reflns_limit_h_max 10
_diffrn_reflns_limit_h_min -8
_diffrn_reflns_limit_k_max 12
_diffrn_reflns_limit_k_min -12
_diffrn_reflns_limit_l_max 12
_diffrn_reflns_limit_l_min -13
_diffrn_reflns_number 7565
_diffrn_reflns_point_group_measured_fraction_full 1.000
_diffrn_reflns_point_group_measured_fraction_max 0.985
_diffrn_reflns_theta_full 67.684
_diffrn_reflns_theta_max 77.386
_diffrn_reflns_theta_min 4.597
_diffrn_source 'Enhance (Cu) X-ray Source'
_exptl_absorpt_coefficient_mu 0.760
_exptl_absorpt_correction_T_max 1.00000
_exptl_absorpt_correction_T_min 0.65194
_exptl_absorpt_correction_type multi-scan
_exptl_absorpt_process_details
;
CrysAlisPro, Agilent Technologies,
Version 1.171.36.32 (release 02-08-2013 CrysAlis171 .NET)
(compiled Aug  2 2013,16:46:58)
Empirical absorption correction using spherical harmonics,
 implemented in SCALE3 ABSPACK scaling algorithm.
;
_exptl_crystal_colour 'clear light yellow'
_exptl_crystal_colour_lustre clear
_exptl_crystal_colour_modifier light
_exptl_crystal_colour_primary yellow
_exptl_crystal_density_diffrn 1.355
_exptl_crystal_description block
_exptl_crystal_F_000 328
_exptl_crystal_size_max 0.25
_exptl_crystal_size_mid 0.2
_exptl_crystal_size_min 0.2
_refine_diff_density_max 0.240
_refine_diff_density_min -0.386
_refine_diff_density_rms 0.082
_refine_ls_extinction_method none
_refine_ls_goodness_of_fit_ref 1.095
_refine_ls_hydrogen_treatment constr
_refine_ls_matrix_type full
_refine_ls_number_parameters 211
_refine_ls_number_reflns 3191
_refine_ls_number_restraints 0
_refine_ls_restrained_S_all 1.095
_refine_ls_R_factor_all 0.1197
_refine_ls_R_factor_gt 0.0840
_refine_ls_shift/su_max 0.000
_refine_ls_shift/su_mean 0.000
_refine_ls_structure_factor_coef Fsqd
_refine_ls_weighting_details 'w=1/[\s^2^(Fo^2^)+(0.1557P)^2^+0.0545P] where P=(Fo^2^+2Fc^2^)/3'
_refine_ls_weighting_scheme calc
_refine_ls_wR_factor_gt 0.2306
_refine_ls_wR_factor_ref 0.3080
_reflns_Friedel_coverage 0.000
_reflns_number_gt 1846
_reflns_number_total 3191
_reflns_threshold_expression 'I > 2\s(I)'
_cod_data_source_file d1gc01820e2.cif
_cod_data_source_block g210105a
_cod_depositor_comments 'Adding full bibliography for 7243303.cif.'
_cod_original_cell_volume 760.40(18)
_cod_database_code 7243303
_shelx_shelxl_version_number 2018/3
_chemical_oxdiff_formula 'C N O H'
_shelx_space_group_comment
;
The symmetry employed for this shelxl refinement is uniquely defined
by the following loop, which should always be used as a source of
symmetry information in preference to the above space-group names.
They are only intended as comments.
;
_shelx_estimated_absorpt_t_max 0.863
_shelx_estimated_absorpt_t_min 0.833
_reflns_odcompleteness_completeness 95.06
_reflns_odcompleteness_iscentric 1
_reflns_odcompleteness_theta 80.95
_olex2_refinement_description
;
1. Fixed Uiso
 At 1.2 times of:
  All C(H) groups, All C(H,H) groups
 At 1.5 times of:
  All C(H,H,H) groups
2.a Secondary CH2 refined with riding coordinates:
 C00D(H00A,H00B), C00G(H00C,H00D)
2.b Aromatic/amide H refined with riding coordinates:
 C00E(H00E), C00H(H00H), C00J(H00J), C00L(H00N), C00M(H00O)
2.c Idealised Me refined as rotating group:
 C00I(H00F,H00G,H00I), C00K(H00K,H00L,H00M), C00N(H00P,H00Q,H00R)
;
_smtbx_masks_void_probe_radius 1.2
_smtbx_masks_void_truncation_radius 1.2
_olex2_submission_special_instructions 'No special instructions were received'

loop_
_space_group_symop_operation_xyz
'x, y, z'
'-x, -y, -z'

loop_
_atom_site_label
_atom_site_type_symbol
_atom_site_fract_x
_atom_site_fract_y
_atom_site_fract_z
_atom_site_U_iso_or_equiv
_atom_site_adp_type
_atom_site_occupancy
_atom_site_site_symmetry_order
_atom_site_calc_flag
_atom_site_refinement_flags_posn
_atom_site_refinement_flags_adp
_atom_site_refinement_flags_occupancy
_atom_site_disorder_assembly
_atom_site_disorder_group
O001 O 0.2671(3) 0.1289(3) 0.0925(3) 0.0658(7) Uani 1 1 d . . . . .
O002 O 0.1577(3) -0.0128(3) 0.2539(3) 0.0729(8) Uani 1 1 d . . . . .
N003 N 0.3893(3) 0.1614(3) 0.4357(3) 0.0555(7) Uani 1 1 d . . . . .
N004 N 0.3602(3) 0.1879(3) 0.2279(3) 0.0571(7) Uani 1 1 d . . . . .
O005 O 0.8448(4) 0.5750(4) 0.5796(3) 0.0899(11) Uani 1 1 d . . . . .
C006 C 0.6063(4) 0.3718(4) 0.4057(4) 0.0565(8) Uani 1 1 d . . . . .
C007 C 0.5114(4) 0.3174(4) 0.2736(4) 0.0553(8) Uani 1 1 d . . . . .
C008 C 0.4940(5) 0.1901(4) 0.6508(4) 0.0591(8) Uani 1 1 d . . . . .
C009 C 0.2905(4) 0.1003(4) 0.3024(4) 0.0581(8) Uani 1 1 d . . . . .
C00A C 0.5483(4) 0.2910(4) 0.4923(4) 0.0560(8) Uani 1 1 d . . . . .
C00B C 0.7534(4) 0.4805(4) 0.2050(4) 0.0608(9) Uani 1 1 d . . . . .
C00C C 0.3541(4) 0.0993(4) 0.5346(4) 0.0581(8) Uani 1 1 d . . . . .
C00D C 0.5600(4) 0.3940(4) 0.1765(4) 0.0616(9) Uani 1 1 d . . . . .
H00A H 0.504723 0.468257 0.184881 0.074 Uiso 1 1 calc R U . . .
H00B H 0.518254 0.314058 0.081734 0.074 Uiso 1 1 calc R U . . .
C00E C 0.6132(5) 0.3083(5) 0.6222(4) 0.0620(9) Uani 1 1 d . . . . .
H00E H 0.716953 0.383940 0.681673 0.074 Uiso 1 1 calc R U . . .
C00F C 0.7637(5) 0.5147(4) 0.4592(4) 0.0635(9) Uani 1 1 d . . . . .
C00G C 0.8218(5) 0.5882(4) 0.3604(4) 0.0666(9) Uani 1 1 d . . . . .
H00C H 0.945860 0.628267 0.381205 0.080 Uiso 1 1 calc R U . . .
H00D H 0.788248 0.677771 0.378854 0.080 Uiso 1 1 calc R U . . .
C00H C 0.4926(5) 0.1512(5) 0.7651(4) 0.0694(10) Uani 1 1 d . . . . .
H00H H 0.585838 0.205885 0.841633 0.083 Uiso 1 1 calc R U . . .
C00I C 0.8412(5) 0.3616(5) 0.1629(4) 0.0693(10) Uani 1 1 d . . . . .
H00F H 0.825289 0.303481 0.219761 0.104 Uiso 1 1 calc R U . . .
H00G H 0.961411 0.417094 0.175714 0.104 Uiso 1 1 calc R U . . .
H00I H 0.791863 0.290189 0.067023 0.104 Uiso 1 1 calc R U . . .
C00J C 0.2124(5) -0.0216(5) 0.5321(4) 0.0676(10) Uani 1 1 d . . . . .
H00J H 0.119682 -0.077864 0.455138 0.081 Uiso 1 1 calc R U . . .
C00K C 0.1370(5) 0.1922(5) 0.0877(5) 0.0754(11) Uani 1 1 d . . . . .
H00K H 0.076142 0.153612 -0.007067 0.113 Uiso 1 1 calc R U . . .
H00L H 0.189129 0.305136 0.126407 0.113 Uiso 1 1 calc R U . . .
H00M H 0.058625 0.160211 0.140517 0.113 Uiso 1 1 calc R U . . .
C00L C 0.2136(6) -0.0554(5) 0.6470(5) 0.0774(11) Uani 1 1 d . . . . .
H00N H 0.120729 -0.137252 0.646990 0.093 Uiso 1 1 calc R U . . .
C00M C 0.3510(6) 0.0301(5) 0.7636(4) 0.0763(11) Uani 1 1 d . . . . .
H00O H 0.347833 0.006117 0.840772 0.092 Uiso 1 1 calc R U . . .
C00N C 0.7897(6) 0.5802(6) 0.1210(5) 0.0801(12) Uani 1 1 d . . . . .
H00P H 0.742313 0.513417 0.023872 0.120 Uiso 1 1 calc R U . . .
H00Q H 0.911184 0.632800 0.137232 0.120 Uiso 1 1 calc R U . . .
H00R H 0.738561 0.657086 0.149204 0.120 Uiso 1 1 calc R U . . .

loop_
_atom_site_aniso_label
_atom_site_aniso_U_11
_atom_site_aniso_U_22
_atom_site_aniso_U_33
_atom_site_aniso_U_23
_atom_site_aniso_U_13
_atom_site_aniso_U_12
O001 0.0691(14) 0.0702(16) 0.0483(13) 0.0239(12) 0.0028(11) 0.0182(12)
O002 0.0634(14) 0.0695(16) 0.0633(16) 0.0282(13) -0.0004(12) 0.0011(12)
N003 0.0573(14) 0.0561(15) 0.0499(15) 0.0238(12) 0.0096(12) 0.0162(12)
N004 0.0558(14) 0.0575(16) 0.0481(15) 0.0228(12) 0.0016(12) 0.0113(12)
O005 0.0891(19) 0.082(2) 0.0581(17) 0.0249(15) -0.0030(15) -0.0068(15)
C006 0.0568(16) 0.0513(17) 0.0528(18) 0.0213(15) 0.0062(14) 0.0121(13)
C007 0.0535(16) 0.0548(17) 0.0532(18) 0.0228(15) 0.0098(14) 0.0154(13)
C008 0.077(2) 0.0567(18) 0.0451(17) 0.0191(14) 0.0174(15) 0.0291(16)
C009 0.0610(17) 0.0575(18) 0.0542(19) 0.0255(15) 0.0092(15) 0.0190(15)
C00A 0.0553(16) 0.0536(17) 0.0517(18) 0.0198(14) 0.0070(14) 0.0153(13)
C00B 0.0658(19) 0.0616(19) 0.0544(19) 0.0295(16) 0.0116(15) 0.0179(15)
C00C 0.0659(18) 0.0584(19) 0.0534(18) 0.0270(15) 0.0151(15) 0.0231(15)
C00D 0.0660(19) 0.063(2) 0.058(2) 0.0310(17) 0.0093(16) 0.0219(16)
C00E 0.0654(19) 0.061(2) 0.0525(19) 0.0219(16) 0.0105(16) 0.0183(15)
C00F 0.0639(18) 0.0552(19) 0.056(2) 0.0202(16) 0.0014(15) 0.0101(15)
C00G 0.070(2) 0.0516(18) 0.073(2) 0.0290(17) 0.0134(18) 0.0136(15)
C00H 0.090(2) 0.070(2) 0.0494(19) 0.0260(17) 0.0127(18) 0.0315(19)
C00I 0.065(2) 0.073(2) 0.071(2) 0.035(2) 0.0149(18) 0.0224(17)
C00J 0.076(2) 0.062(2) 0.065(2) 0.0321(18) 0.0189(18) 0.0188(17)
C00K 0.071(2) 0.082(3) 0.070(2) 0.038(2) 0.0010(19) 0.0225(19)
C00L 0.100(3) 0.068(2) 0.075(3) 0.040(2) 0.034(2) 0.029(2)
C00M 0.110(3) 0.073(2) 0.059(2) 0.0363(19) 0.028(2) 0.038(2)
C00N 0.085(3) 0.081(3) 0.085(3) 0.053(2) 0.022(2) 0.023(2)

loop_
_atom_type_symbol
_atom_type_description
_atom_type_scat_dispersion_real
_atom_type_scat_dispersion_imag
_atom_type_scat_source
C C 0.0181 0.0091 'International Tables Vol C Tables 4.2.6.8 and 6.1.1.4'
H H 0.0000 0.0000 'International Tables Vol C Tables 4.2.6.8 and 6.1.1.4'
N N 0.0311 0.0180 'International Tables Vol C Tables 4.2.6.8 and 6.1.1.4'
O O 0.0492 0.0322 'International Tables Vol C Tables 4.2.6.8 and 6.1.1.4'

loop_
_geom_angle_atom_site_label_1
_geom_angle_atom_site_label_2
_geom_angle_atom_site_label_3
_geom_angle
_geom_angle_site_symmetry_1
_geom_angle_site_symmetry_3
_geom_angle_publ_flag
N004 O001 C00K 110.2(3) . . ?
C009 N003 C00A 125.6(3) . . ?
C009 N003 C00C 125.6(3) . . ?
C00C N003 C00A 108.7(3) . . ?
O001 N004 C009 114.1(3) . . ?
C007 N004 O001 118.8(3) . . ?
C007 N004 C009 127.0(3) . . ?
C007 C006 C00A 119.5(3) . . ?
C007 C006 C00F 119.6(3) . . ?
C00A C006 C00F 120.9(3) . . ?
N004 C007 C00D 117.8(3) . . ?
C006 C007 N004 118.6(3) . . ?
C006 C007 C00D 123.5(3) . . ?
C00C C008 C00E 108.5(3) . . ?
C00H C008 C00C 118.2(4) . . ?
C00H C008 C00E 133.3(4) . . ?
O002 C009 N003 125.1(3) . . ?
O002 C009 N004 122.7(3) . . ?
N003 C009 N004 112.1(3) . . ?
N003 C00A C006 116.9(3) . . ?
C00E C00A N003 108.5(3) . . ?
C00E C00A C006 134.6(3) . . ?
C00D C00B C00G 108.4(3) . . ?
C00D C00B C00I 110.3(3) . . ?
C00G C00B C00I 110.2(3) . . ?
C00N C00B C00D 109.4(3) . . ?
C00N C00B C00G 109.4(3) . . ?
C00N C00B C00I 109.1(3) . . ?
N003 C00C C008 106.4(3) . . ?
C00J C00C N003 130.9(3) . . ?
C00J C00C C008 122.6(3) . . ?
C007 C00D C00B 112.8(3) . . ?
C007 C00D H00A 109.0 . . ?
C007 C00D H00B 109.0 . . ?
C00B C00D H00A 109.0 . . ?
C00B C00D H00B 109.0 . . ?
H00A C00D H00B 107.8 . . ?
C008 C00E H00E 126.0 . . ?
C00A C00E C008 107.9(3) . . ?
C00A C00E H00E 126.0 . . ?
O005 C00F C006 121.9(3) . . ?
O005 C00F C00G 120.1(3) . . ?
C006 C00F C00G 117.9(3) . . ?
C00B C00G H00C 108.2 . . ?
C00B C00G H00D 108.2 . . ?
C00F C00G C00B 116.4(3) . . ?
C00F C00G H00C 108.2 . . ?
C00F C00G H00D 108.2 . . ?
H00C C00G H00D 107.4 . . ?
C008 C00H H00H 120.2 . . ?
C00M C00H C008 119.5(4) . . ?
C00M C00H H00H 120.2 . . ?
C00B C00I H00F 109.5 . . ?
C00B C00I H00G 109.5 . . ?
C00B C00I H00I 109.5 . . ?
H00F C00I H00G 109.5 . . ?
H00F C00I H00I 109.5 . . ?
H00G C00I H00I 109.5 . . ?
C00C C00J H00J 121.1 . . ?
C00L C00J C00C 117.7(4) . . ?
C00L C00J H00J 121.1 . . ?
O001 C00K H00K 109.5 . . ?
O001 C00K H00L 109.5 . . ?
O001 C00K H00M 109.5 . . ?
H00K C00K H00L 109.5 . . ?
H00K C00K H00M 109.5 . . ?
H00L C00K H00M 109.5 . . ?
C00J C00L H00N 119.2 . . ?
C00J C00L C00M 121.5(4) . . ?
C00M C00L H00N 119.2 . . ?
C00H C00M C00L 120.3(4) . . ?
C00H C00M H00O 119.9 . . ?
C00L C00M H00O 119.9 . . ?
C00B C00N H00P 109.5 . . ?
C00B C00N H00Q 109.5 . . ?
C00B C00N H00R 109.5 . . ?
H00P C00N H00Q 109.5 . . ?
H00P C00N H00R 109.5 . . ?
H00Q C00N H00R 109.5 . . ?

loop_
_geom_bond_atom_site_label_1
_geom_bond_atom_site_label_2
_geom_bond_distance
_geom_bond_site_symmetry_2
_geom_bond_publ_flag
O001 N004 1.383(3) . ?
O001 C00K 1.434(5) . ?
O002 C009 1.204(4) . ?
N003 C009 1.380(4) . ?
N003 C00A 1.415(4) . ?
N003 C00C 1.402(4) . ?
N004 C007 1.378(4) . ?
N004 C009 1.403(4) . ?
O005 C00F 1.217(4) . ?
C006 C007 1.367(5) . ?
C006 C00A 1.441(5) . ?
C006 C00F 1.472(4) . ?
C007 C00D 1.496(5) . ?
C008 C00C 1.405(5) . ?
C008 C00E 1.424(5) . ?
C008 C00H 1.395(5) . ?
C00A C00E 1.361(5) . ?
C00B C00D 1.529(5) . ?
C00B C00G 1.533(5) . ?
C00B C00I 1.539(6) . ?
C00B C00N 1.527(5) . ?
C00C C00J 1.385(5) . ?
C00D H00A 0.9700 . ?
C00D H00B 0.9700 . ?
C00E H00E 0.9300 . ?
C00F C00G 1.509(5) . ?
C00G H00C 0.9700 . ?
C00G H00D 0.9700 . ?
C00H H00H 0.9300 . ?
C00H C00M 1.391(6) . ?
C00I H00F 0.9600 . ?
C00I H00G 0.9600 . ?
C00I H00I 0.9600 . ?
C00J H00J 0.9300 . ?
C00J C00L 1.373(5) . ?
C00K H00K 0.9600 . ?
C00K H00L 0.9600 . ?
C00K H00M 0.9600 . ?
C00L H00N 0.9300 . ?
C00L C00M 1.395(6) . ?
C00M H00O 0.9300 . ?
C00N H00P 0.9600 . ?
C00N H00Q 0.9600 . ?
C00N H00R 0.9600 . ?

loop_
_geom_torsion_atom_site_label_1
_geom_torsion_atom_site_label_2
_geom_torsion_atom_site_label_3
_geom_torsion_atom_site_label_4
_geom_torsion
_geom_torsion_site_symmetry_1
_geom_torsion_site_symmetry_2
_geom_torsion_site_symmetry_3
_geom_torsion_site_symmetry_4
_geom_torsion_publ_flag
O001 N004 C007 C006 -177.6(3) . . . . ?
O001 N004 C007 C00D 4.2(5) . . . . ?
O001 N004 C009 O002 -2.7(5) . . . . ?
O001 N004 C009 N003 178.7(3) . . . . ?
N003 C00A C00E C008 -0.8(4) . . . . ?
N003 C00C C00J C00L -179.3(4) . . . . ?
N004 C007 C00D C00B -153.7(3) . . . . ?
O005 C00F C00G C00B 160.0(4) . . . . ?
C006 C007 C00D C00B 28.2(5) . . . . ?
C006 C00A C00E C008 -179.9(4) . . . . ?
C006 C00F C00G C00B -21.2(5) . . . . ?
C007 N004 C009 O002 -179.3(4) . . . . ?
C007 N004 C009 N003 2.1(5) . . . . ?
C007 C006 C00A N003 -2.7(5) . . . . ?
C007 C006 C00A C00E 176.4(4) . . . . ?
C007 C006 C00F O005 173.8(4) . . . . ?
C007 C006 C00F C00G -5.0(6) . . . . ?
C008 C00C C00J C00L -2.1(6) . . . . ?
C008 C00H C00M C00L 2.2(7) . . . . ?
C009 N003 C00A C006 4.1(5) . . . . ?
C009 N003 C00A C00E -175.2(3) . . . . ?
C009 N003 C00C C008 175.3(3) . . . . ?
C009 N003 C00C C00J -7.2(6) . . . . ?
C009 N004 C007 C006 -1.1(6) . . . . ?
C009 N004 C007 C00D -179.3(3) . . . . ?
C00A N003 C009 O002 177.8(4) . . . . ?
C00A N003 C009 N004 -3.7(5) . . . . ?
C00A N003 C00C C008 -1.0(4) . . . . ?
C00A N003 C00C C00J 176.5(4) . . . . ?
C00A C006 C007 N004 1.3(5) . . . . ?
C00A C006 C007 C00D 179.4(3) . . . . ?
C00A C006 C00F O005 -4.4(6) . . . . ?
C00A C006 C00F C00G 176.8(3) . . . . ?
C00C N003 C009 O002 2.0(6) . . . . ?
C00C N003 C009 N004 -179.4(3) . . . . ?
C00C N003 C00A C006 -179.5(3) . . . . ?
C00C N003 C00A C00E 1.1(4) . . . . ?
C00C C008 C00E C00A 0.2(4) . . . . ?
C00C C008 C00H C00M -3.1(6) . . . . ?
C00C C00J C00L C00M 1.1(7) . . . . ?
C00D C00B C00G C00F 47.9(4) . . . . ?
C00E C008 C00C N003 0.5(4) . . . . ?
C00E C008 C00C C00J -177.2(4) . . . . ?
C00E C008 C00H C00M 177.4(4) . . . . ?
C00F C006 C007 N004 -176.9(3) . . . . ?
C00F C006 C007 C00D 1.2(6) . . . . ?
C00F C006 C00A N003 175.5(3) . . . . ?
C00F C006 C00A C00E -5.4(7) . . . . ?
C00G C00B C00D C007 -50.1(4) . . . . ?
C00H C008 C00C N003 -179.1(3) . . . . ?
C00H C008 C00C C00J 3.2(6) . . . . ?
C00H C008 C00E C00A 179.7(4) . . . . ?
C00I C00B C00D C007 70.6(4) . . . . ?
C00I C00B C00G C00F -72.9(4) . . . . ?
C00J C00L C00M C00H -1.1(7) . . . . ?
C00K O001 N004 C007 -95.4(4) . . . . ?
C00K O001 N004 C009 87.7(4) . . . . ?
C00N C00B C00D C007 -169.4(3) . . . . ?
C00N C00B C00G C00F 167.1(3) . . . . ?
